data_4339563
loop_
_publ_author_name
'Wang, Jian'
'Djukic, Brandon'
'Cao, Jingyi'
'Alberola, Antonio'
'Razavi, Fereidoon S.'
'Pilkington, Melanie'

_publ_section_title
;
 A novel bis tridentate bipyridine carboxamide ligand and its complexation
 to copper(II): synthesis, structure, and magnetism.
;
_journal_issue 21
_journal_name_full 'Inorganic chemistry'
_journal_page_first 8560
_journal_page_last 8568
_journal_paper_doi 10.1021/ic700469v
_journal_volume 46
_journal_year 2007
_chemical_formula_moiety 'C22 H14 Cl2 Cu2 N6 O2, C2 H3 N'
_chemical_formula_sum 'C24 H17 Cl2 Cu2 N7 O2'
_chemical_formula_weight 633.43
_chemical_name_systematic
; 
 ? 
;
_space_group_IT_number 14
_symmetry_cell_setting monoclinic
_symmetry_space_group_name_Hall '-P 2yn'
_symmetry_space_group_name_H-M 'P 1 21/n 1'
_atom_sites_solution_hydrogens geom
_atom_sites_solution_primary direct
_atom_sites_solution_secondary difmap
_audit_creation_method SHELXL-97
_cell_angle_alpha 90.00
_cell_angle_beta 102.027(3)
_cell_angle_gamma 90.00
_cell_formula_units_Z 4
_cell_length_a 12.8622(12)
_cell_length_b 9.6100(10)
_cell_length_c 19.897(2)
_cell_measurement_reflns_used 6514
_cell_measurement_temperature 150(2)
_cell_measurement_theta_max 57.36
_cell_measurement_theta_min 1.02
_cell_volume 2405.4(4)
_computing_cell_refinement 'HKL Scalepack (Otwinowski & Minor 1997)'
_computing_data_collection 'Collect (Nonius B.V. 1998)'
_computing_data_reduction
;
 HKL Denzo and Scalepack (Otwinowski & Minor 1997)
;
_computing_publication_material 'SHELXL-97 (Sheldrick 1997)'
_computing_structure_refinement 'SHELXL-97 (Sheldrick 1997)'
_computing_structure_solution 'SIR-92 (Altomare et al. 1994)'
_diffrn_ambient_temperature 273(2)
_diffrn_measured_fraction_theta_full 0.995
_diffrn_measured_fraction_theta_max 0.995
_diffrn_measurement_device_type 'Nonius Kappa CCD'
_diffrn_measurement_method 'Thin slice \w and \f scans'
_diffrn_radiation_source 'fine-focus sealed tube'
_diffrn_radiation_type MoK\a
_diffrn_radiation_wavelength 0.71073
_diffrn_reflns_av_R_equivalents 0.0403
_diffrn_reflns_av_sigmaI/netI 0.0486
_diffrn_reflns_limit_h_max 17
_diffrn_reflns_limit_h_min -10
_diffrn_reflns_limit_k_max 11
_diffrn_reflns_limit_k_min -12
_diffrn_reflns_limit_l_max 23
_diffrn_reflns_limit_l_min -26
_diffrn_reflns_number 16171
_diffrn_reflns_theta_full 28.65
_diffrn_reflns_theta_max 28.65
_diffrn_reflns_theta_min 2.36
_exptl_absorpt_coefficient_mu 2.030
_exptl_absorpt_correction_T_max 0.904
_exptl_absorpt_correction_T_min 0.796
_exptl_absorpt_correction_type multi-scan
_exptl_absorpt_process_details Bruker-SADABS
_exptl_crystal_colour green
_exptl_crystal_density_diffrn 1.749
_exptl_crystal_density_method 'not measured'
_exptl_crystal_description block
_exptl_crystal_F_000 1272
_exptl_crystal_size_max 0.17
_exptl_crystal_size_mid 0.12
_exptl_crystal_size_min 0.05
_refine_diff_density_max 0.895
_refine_diff_density_min -0.529
_refine_diff_density_rms 0.106
_refine_ls_extinction_method none
_refine_ls_goodness_of_fit_ref 1.026
_refine_ls_hydrogen_treatment constr
_refine_ls_matrix_type full
_refine_ls_number_parameters 335
_refine_ls_number_reflns 6158
_refine_ls_number_restraints 0
_refine_ls_restrained_S_all 1.026
_refine_ls_R_factor_all 0.0572
_refine_ls_R_factor_gt 0.0409
_refine_ls_shift/su_max 0.004
_refine_ls_shift/su_mean 0.000
_refine_ls_structure_factor_coef Fsqd
_refine_ls_weighting_details 'calc w=1/[\s^2^(Fo^2^)+(0.0498P)^2^+3.1202P] where P=(Fo^2^+2Fc^2^)/3'
_refine_ls_weighting_scheme calc
_refine_ls_wR_factor_gt 0.1005
_refine_ls_wR_factor_ref 0.1085
_reflns_number_gt 4829
_reflns_number_total 6158
_reflns_threshold_expression >2sigma(I)
_cod_data_source_file ic700469v-file003.cif
_cod_data_source_block jw08
_cod_original_cell_volume 2405.3(4)
_cod_original_sg_symbol_H-M P21/N
_cod_database_code 4339563

loop_
_symmetry_equiv_pos_as_xyz
'x, y, z'
'-x+1/2, y+1/2, -z+1/2'
'-x, -y, -z'
'x-1/2, -y-1/2, z-1/2'

loop_
_atom_site_label
_atom_site_type_symbol
_atom_site_fract_x
_atom_site_fract_y
_atom_site_fract_z
_atom_site_U_iso_or_equiv
_atom_site_adp_type
_atom_site_occupancy
_atom_site_symmetry_multiplicity
_atom_site_calc_flag
_atom_site_refinement_flags
Cu1 Cu 0.55858(3) 0.88692(4) 0.708978(18) 0.01778(10) Uani 1 1 d .
Cu2 Cu 0.53657(3) 0.81809(4) 0.997378(18) 0.01628(10) Uani 1 1 d .
Cl1 Cl 0.46543(6) 1.07268(8) 0.66604(4) 0.02212(16) Uani 1 1 d .
Cl2 Cl 0.62089(6) 0.99264(8) 1.06291(4) 0.02055(16) Uani 1 1 d .
N1 N 0.4609(2) 0.8235(3) 0.77055(13) 0.0177(5) Uani 1 1 d .
N2 N 0.63867(19) 0.8076(2) 0.93447(12) 0.0146(5) Uani 1 1 d .
N3 N 0.6583(2) 0.7524(3) 0.75564(12) 0.0170(5) Uani 1 1 d .
N4 N 0.6198(2) 0.8286(3) 0.62871(13) 0.0185(5) Uani 1 1 d .
N5 N 0.44935(19) 0.6815(3) 0.93943(12) 0.0154(5) Uani 1 1 d .
N6 N 0.4728(2) 0.7336(3) 1.07062(12) 0.0166(5) Uani 1 1 d .
N7 N 0.3820(4) 0.4482(5) 0.6741(3) 0.0760(14) Uani 1 1 d .
O1 O 0.77215(18) 0.5757(2) 0.73638(11) 0.0216(5) Uani 1 1 d .
O2 O 0.33876(18) 0.4935(2) 0.94776(11) 0.0237(5) Uani 1 1 d .
C1 C 0.3602(3) 0.8056(4) 0.73715(17) 0.0245(7) Uani 1 1 d .
H1 H 0.3377 0.8455 0.6940 0.029 Uiso 1 1 calc R
C2 C 0.2886(3) 0.7293(4) 0.76524(17) 0.0270(7) Uani 1 1 d .
H2 H 0.2206 0.7121 0.7398 0.032 Uiso 1 1 calc R
C3 C 0.3188(2) 0.6792(3) 0.83087(16) 0.0227(6) Uani 1 1 d .
H3 H 0.2712 0.6271 0.8499 0.027 Uiso 1 1 calc R
C4 C 0.4214(2) 0.7063(3) 0.86961(15) 0.0159(6) Uani 1 1 d .
C5 C 0.4939(2) 0.7729(3) 0.83518(14) 0.0150(6) Uani 1 1 d .
C6 C 0.6097(2) 0.7841(3) 0.86613(15) 0.0144(5) Uani 1 1 d .
C7 C 0.6874(2) 0.7595(3) 0.82699(15) 0.0154(6) Uani 1 1 d .
C8 C 0.7941(2) 0.7512(3) 0.86116(15) 0.0178(6) Uani 1 1 d .
H8 H 0.8466 0.7320 0.8367 0.021 Uiso 1 1 calc R
C9 C 0.8208(2) 0.7716(3) 0.93126(16) 0.0202(6) Uani 1 1 d .
H9 H 0.8911 0.7648 0.9547 0.024 Uiso 1 1 calc R
C10 C 0.7414(2) 0.8023(3) 0.96595(16) 0.0191(6) Uani 1 1 d .
H10 H 0.7598 0.8200 1.0129 0.023 Uiso 1 1 calc R
C12 C 0.7090(2) 0.6726(3) 0.71710(15) 0.0167(6) Uani 1 1 d .
C13 C 0.6810(2) 0.7144(3) 0.64227(15) 0.0170(6) Uani 1 1 d .
C14 C 0.7184(2) 0.6426(3) 0.59238(16) 0.0210(6) Uani 1 1 d .
H14 H 0.7596 0.5630 0.6033 0.025 Uiso 1 1 calc R
C15 C 0.6932(3) 0.6921(4) 0.52521(16) 0.0255(7) Uani 1 1 d .
H15 H 0.7174 0.6462 0.4903 0.031 Uiso 1 1 calc R
C16 C 0.6321(3) 0.8094(4) 0.51127(16) 0.0277(7) Uani 1 1 d .
H16 H 0.6154 0.8447 0.4668 0.033 Uiso 1 1 calc R
C17 C 0.5952(3) 0.8755(4) 0.56390(16) 0.0233(7) Uani 1 1 d .
H17 H 0.5525 0.9540 0.5539 0.028 Uiso 1 1 calc R
C18 C 0.3957(2) 0.5910(3) 0.97226(15) 0.0164(6) Uani 1 1 d .
C19 C 0.4129(2) 0.6219(3) 1.04847(15) 0.0165(6) Uani 1 1 d .
C20 C 0.3649(2) 0.5436(3) 1.09191(16) 0.0205(6) Uani 1 1 d .
H20 H 0.3239 0.4664 1.0754 0.025 Uiso 1 1 calc R
C21 C 0.3789(3) 0.5821(3) 1.16014(16) 0.0227(7) Uani 1 1 d .
H21 H 0.3478 0.5309 1.1903 0.027 Uiso 1 1 calc R
C22 C 0.4401(3) 0.6981(3) 1.18288(16) 0.0230(7) Uani 1 1 d .
H22 H 0.4498 0.7267 1.2284 0.028 Uiso 1 1 calc R
C23 C 0.4867(3) 0.7711(3) 1.13682(16) 0.0218(6) Uani 1 1 d .
H23 H 0.5287 0.8482 1.1522 0.026 Uiso 1 1 calc R
C24 C 0.4449(4) 0.6110(6) 0.5883(3) 0.0650(17) Uani 1 1 d .
H24A H 0.4538 0.5586 0.5488 0.097 Uiso 1 1 calc R
H24B H 0.5112 0.6536 0.6094 0.097 Uiso 1 1 calc R
H24C H 0.3921 0.6818 0.5744 0.097 Uiso 1 1 calc R
C25 C 0.4192(3) 0.5415(5) 0.6252(2) 0.0488(11) Uani 1 1 d .

loop_
_atom_site_aniso_label
_atom_site_aniso_U_11
_atom_site_aniso_U_22
_atom_site_aniso_U_33
_atom_site_aniso_U_23
_atom_site_aniso_U_13
_atom_site_aniso_U_12
Cu1 0.01914(19) 0.0197(2) 0.01548(18) 0.00440(14) 0.00586(14) 0.00606(14)
Cu2 0.01806(18) 0.01620(19) 0.01581(18) -0.00256(14) 0.00636(13) -0.00303(14)
Cl1 0.0216(4) 0.0208(4) 0.0233(4) 0.0051(3) 0.0030(3) 0.0053(3)
Cl2 0.0212(4) 0.0185(3) 0.0219(3) -0.0052(3) 0.0043(3) -0.0023(3)
N1 0.0155(12) 0.0222(13) 0.0160(12) 0.0012(10) 0.0049(9) 0.0017(10)
N2 0.0147(11) 0.0143(12) 0.0154(11) -0.0006(9) 0.0044(9) -0.0014(9)
N3 0.0189(13) 0.0179(12) 0.0147(12) 0.0007(10) 0.0045(9) 0.0033(10)
N4 0.0207(13) 0.0220(13) 0.0139(12) 0.0006(10) 0.0059(10) -0.0006(10)
N5 0.0169(12) 0.0149(12) 0.0145(11) 0.0002(9) 0.0035(9) -0.0004(9)
N6 0.0174(12) 0.0184(13) 0.0150(12) 0.0016(10) 0.0059(9) 0.0014(10)
N7 0.087(4) 0.057(3) 0.078(3) 0.022(3) 0.002(3) 0.003(3)
O1 0.0288(12) 0.0158(10) 0.0220(11) 0.0028(9) 0.0093(9) 0.0065(9)
O2 0.0276(12) 0.0207(11) 0.0233(11) 0.0002(9) 0.0068(9) -0.0070(9)
C1 0.0227(16) 0.0311(18) 0.0194(15) 0.0047(13) 0.0034(12) 0.0045(14)
C2 0.0172(15) 0.038(2) 0.0248(16) 0.0016(14) 0.0026(12) -0.0019(14)
C3 0.0180(15) 0.0272(17) 0.0233(16) -0.0005(13) 0.0054(12) -0.0034(13)
C4 0.0170(14) 0.0146(13) 0.0167(14) -0.0023(11) 0.0048(11) 0.0013(11)
C5 0.0156(14) 0.0151(14) 0.0151(13) -0.0005(11) 0.0053(11) 0.0017(11)
C6 0.0173(14) 0.0105(12) 0.0169(14) 0.0017(10) 0.0070(11) 0.0005(10)
C7 0.0185(14) 0.0112(13) 0.0172(14) 0.0014(11) 0.0053(11) 0.0021(11)
C8 0.0157(14) 0.0192(15) 0.0198(14) 0.0021(12) 0.0067(11) 0.0028(11)
C9 0.0151(14) 0.0228(15) 0.0216(15) 0.0004(12) 0.0015(11) 0.0012(12)
C10 0.0208(15) 0.0179(14) 0.0186(14) 0.0001(12) 0.0042(12) 0.0008(12)
C12 0.0167(14) 0.0151(14) 0.0197(14) 0.0012(11) 0.0074(11) 0.0002(11)
C13 0.0148(14) 0.0167(14) 0.0194(14) -0.0005(11) 0.0030(11) -0.0011(11)
C14 0.0205(15) 0.0192(15) 0.0238(16) -0.0036(12) 0.0062(12) -0.0037(12)
C15 0.0260(17) 0.0340(19) 0.0181(15) -0.0080(14) 0.0081(13) -0.0046(14)
C16 0.0288(18) 0.040(2) 0.0150(15) 0.0027(14) 0.0054(13) -0.0028(15)
C17 0.0234(16) 0.0268(17) 0.0197(15) 0.0052(13) 0.0042(12) 0.0033(13)
C18 0.0177(14) 0.0146(14) 0.0181(14) 0.0016(11) 0.0066(11) 0.0004(11)
C19 0.0186(14) 0.0132(13) 0.0187(14) 0.0019(11) 0.0059(11) 0.0035(11)
C20 0.0222(16) 0.0148(14) 0.0273(16) 0.0018(12) 0.0112(13) 0.0036(12)
C21 0.0268(17) 0.0213(16) 0.0225(16) 0.0065(12) 0.0108(13) 0.0063(13)
C22 0.0278(17) 0.0248(16) 0.0177(15) 0.0026(12) 0.0075(12) 0.0067(13)
C23 0.0221(16) 0.0237(16) 0.0204(15) 0.0004(12) 0.0059(12) 0.0031(13)
C24 0.039(3) 0.086(4) 0.060(3) 0.029(3) -0.012(2) -0.033(3)
C25 0.033(2) 0.051(3) 0.051(3) 0.005(2) -0.015(2) -0.004(2)

loop_
_atom_type_symbol
_atom_type_description
_atom_type_scat_dispersion_real
_atom_type_scat_dispersion_imag
_atom_type_scat_source
C C 0.0033 0.0016 'International Tables Vol C Tables 4.2.6.8 and 6.1.1.4'
H H 0.0000 0.0000 'International Tables Vol C Tables 4.2.6.8 and 6.1.1.4'
N N 0.0061 0.0033 'International Tables Vol C Tables 4.2.6.8 and 6.1.1.4'
O O 0.0106 0.0060 'International Tables Vol C Tables 4.2.6.8 and 6.1.1.4'
Cl Cl 0.1484 0.1585 'International Tables Vol C Tables 4.2.6.8 and 6.1.1.4'
Cu Cu 0.3201 1.2651 'International Tables Vol C Tables 4.2.6.8 and 6.1.1.4'

loop_
_geom_angle_atom_site_label_1
_geom_angle_atom_site_label_2
_geom_angle_atom_site_label_3
_geom_angle
N3 Cu1 N4 82.12(10)
N3 Cu1 N1 86.62(10)
N4 Cu1 N1 142.73(11)
N3 Cu1 Cl1 168.78(8)
N4 Cu1 Cl1 100.88(8)
N1 Cu1 Cl1 96.99(8)
N5 Cu2 N6 83.30(10)
N5 Cu2 N2 88.15(10)
N6 Cu2 N2 149.82(10)
N5 Cu2 Cl2 173.33(8)
N6 Cu2 Cl2 95.86(8)
N2 Cu2 Cl2 95.74(7)
C1 N1 C5 120.2(3)
C1 N1 Cu1 113.4(2)
C5 N1 Cu1 124.8(2)
C10 N2 C6 120.2(3)
C10 N2 Cu2 115.0(2)
C6 N2 Cu2 124.00(19)
C12 N3 C7 123.4(3)
C12 N3 Cu1 117.5(2)
C7 N3 Cu1 118.09(19)
C17 N4 C13 118.6(3)
C17 N4 Cu1 128.3(2)
C13 N4 Cu1 112.29(19)
C18 N5 C4 122.8(3)
C18 N5 Cu2 115.83(19)
C4 N5 Cu2 118.49(19)
C23 N6 C19 119.2(3)
C23 N6 Cu2 128.2(2)
C19 N6 Cu2 112.49(19)
N1 C1 C2 121.6(3)
N1 C1 H1 119.2
C2 C1 H1 119.2
C3 C2 C1 119.4(3)
C3 C2 H2 120.3
C1 C2 H2 120.3
C2 C3 C4 120.3(3)
C2 C3 H3 119.9
C4 C3 H3 119.9
N5 C4 C3 122.4(3)
N5 C4 C5 120.3(3)
C3 C4 C5 117.0(3)
N1 C5 C4 120.7(3)
N1 C5 C6 117.0(2)
C4 C5 C6 122.2(3)
N2 C6 C7 120.3(3)
N2 C6 C5 118.0(2)
C7 C6 C5 121.4(3)
N3 C7 C8 121.3(3)
N3 C7 C6 120.1(3)
C8 C7 C6 118.5(3)
C9 C8 C7 119.7(3)
C9 C8 H8 120.2
C7 C8 H8 120.2
C10 C9 C8 118.9(3)
C10 C9 H9 120.6
C8 C9 H9 120.6
N2 C10 C9 122.4(3)
N2 C10 H10 118.8
C9 C10 H10 118.8
O1 C12 N3 127.9(3)
O1 C12 C13 120.6(3)
N3 C12 C13 111.5(2)
N4 C13 C14 122.9(3)
N4 C13 C12 115.1(3)
C14 C13 C12 122.0(3)
C13 C14 C15 118.3(3)
C13 C14 H14 120.8
C15 C14 H14 120.8
C16 C15 C14 119.0(3)
C16 C15 H15 120.5
C14 C15 H15 120.5
C15 C16 C17 119.7(3)
C15 C16 H16 120.2
C17 C16 H16 120.2
N4 C17 C16 121.5(3)
N4 C17 H17 119.3
C16 C17 H17 119.3
O2 C18 N5 128.2(3)
O2 C18 C19 119.9(3)
N5 C18 C19 111.9(3)
N6 C19 C20 122.0(3)
N6 C19 C18 116.1(2)
C20 C19 C18 121.8(3)
C21 C20 C19 118.9(3)
C21 C20 H20 120.5
C19 C20 H20 120.5
C20 C21 C22 119.0(3)
C20 C21 H21 120.5
C22 C21 H21 120.5
C23 C22 C21 119.1(3)
C23 C22 H22 120.5
C21 C22 H22 120.5
N6 C23 C22 121.7(3)
N6 C23 H23 119.1
C22 C23 H23 119.1
C25 C24 H24A 109.5
C25 C24 H24B 109.5
H24A C24 H24B 109.5
C25 C24 H24C 109.5
H24A C24 H24C 109.5
H24B C24 H24C 109.5
C24 C25 N7 178.6(5)

loop_
_geom_bond_atom_site_label_1
_geom_bond_atom_site_label_2
_geom_bond_distance
Cu1 N3 1.919(2)
Cu1 N4 2.002(2)
Cu1 N1 2.023(2)
Cu1 Cl1 2.2194(8)
Cu2 N5 1.942(2)
Cu2 N6 1.989(2)
Cu2 N2 1.997(2)
Cu2 Cl2 2.2584(8)
N1 C1 1.338(4)
N1 C5 1.358(4)
N2 C10 1.340(4)
N2 C6 1.352(4)
N3 C12 1.345(4)
N3 C7 1.392(4)
N4 C17 1.340(4)
N4 C13 1.344(4)
N5 C18 1.359(4)
N5 C4 1.381(4)
N6 C23 1.341(4)
N6 C19 1.341(4)
N7 C25 1.474(7)
O1 C12 1.243(4)
O2 C18 1.225(4)
C1 C2 1.382(5)
C1 H1 0.9300
C2 C3 1.369(5)
C2 H2 0.9300
C3 C4 1.407(4)
C3 H3 0.9300
C4 C5 1.419(4)
C5 C6 1.491(4)
C6 C7 1.409(4)
C7 C8 1.401(4)
C8 C9 1.379(4)
C8 H8 0.9300
C9 C10 1.378(4)
C9 H9 0.9300
C10 H10 0.9300
C12 C13 1.511(4)
C13 C14 1.376(4)
C14 C15 1.392(5)
C14 H14 0.9300
C15 C16 1.368(5)
C15 H15 0.9300
C16 C17 1.390(5)
C16 H16 0.9300
C17 H17 0.9300
C18 C19 1.516(4)
C19 C20 1.384(4)
C20 C21 1.382(4)
C20 H20 0.9300
C21 C22 1.385(5)
C21 H21 0.9300
C22 C23 1.386(4)
C22 H22 0.9300
C23 H23 0.9300
C24 C25 1.093(6)
C24 H24A 0.9600
C24 H24B 0.9600
C24 H24C 0.9600
